data_7111965
loop_
_publ_author_name
'Li, Gui-Lian'
'Liu, Guang-Zhen'
'Ma, Lu-Fang'
'Xin, Ling-Yun'
'Li, Xiao-Ling'
'Wang, Li-Ya'

_publ_section_title
;
 Crystallographic determination of solid-state structural transformations
 in a dynamic metal--organic framework
;
_journal_issue 20
_journal_name_full 'Chemical Communications'
_journal_page_first 2615
_journal_page_last 2617
_journal_paper_doi 10.1039/c3cc49106d
_journal_volume 50
_journal_year 2014
_chemical_formula_sum 'C20 H15 N3 O7.5 Zn1.5'
_chemical_formula_weight 515.41
_chemical_name_systematic
;

 ?

;
_space_group_IT_number 15
_symmetry_cell_setting monoclinic
_symmetry_space_group_name_Hall '-C 2yc'
_symmetry_space_group_name_H-M 'C 1 2/c 1'
_atom_sites_solution_hydrogens geom
_atom_sites_solution_primary direct
_atom_sites_solution_secondary difmap
_audit_creation_method SHELXL-97
_cell_angle_alpha 90.00
_cell_angle_beta 124.029(2)
_cell_angle_gamma 90.00
_cell_formula_units_Z 8
_cell_length_a 15.307(3)
_cell_length_b 25.365(4)
_cell_length_c 13.442(2)
_cell_measurement_reflns_used 4646
_cell_measurement_temperature 296(2)
_cell_measurement_theta_max 28.13
_cell_measurement_theta_min 2.43
_cell_volume 4325.3(13)
_computing_cell_refinement 'Bruker SMART'
_computing_data_collection 'Bruker SMART'
_computing_data_reduction 'Bruker SAINT'
_computing_molecular_graphics 'Bruker SHELXTL'
_computing_publication_material 'Bruker SHELXTL'
_computing_structure_refinement 'SHELXL-97 (Sheldrick, 1997)'
_computing_structure_solution 'SHELXS-97 (Sheldrick, 1990)'
_diffrn_ambient_temperature 296(2)
_diffrn_measured_fraction_theta_full 0.991
_diffrn_measured_fraction_theta_max 0.991
_diffrn_measurement_device_type 'CCD area detector'
_diffrn_measurement_method 'phi and omega scans'
_diffrn_radiation_monochromator graphite
_diffrn_radiation_source 'fine-focus sealed tube'
_diffrn_radiation_type MoK\a
_diffrn_radiation_wavelength 0.71073
_diffrn_reflns_av_R_equivalents 0.0225
_diffrn_reflns_av_sigmaI/netI 0.0257
_diffrn_reflns_limit_h_max 18
_diffrn_reflns_limit_h_min -18
_diffrn_reflns_limit_k_max 30
_diffrn_reflns_limit_k_min -30
_diffrn_reflns_limit_l_max 16
_diffrn_reflns_limit_l_min -16
_diffrn_reflns_number 11937
_diffrn_reflns_theta_full 25.50
_diffrn_reflns_theta_max 25.50
_diffrn_reflns_theta_min 2.43
_diffrn_standards_decay_% 0
_diffrn_standards_interval_count 0
_diffrn_standards_interval_time 0
_diffrn_standards_number 0
_exptl_absorpt_coefficient_mu 1.726
_exptl_absorpt_correction_T_max 0.7579
_exptl_absorpt_correction_T_min 0.6081
_exptl_absorpt_correction_type multi-scan
_exptl_absorpt_process_details sadabs
_exptl_crystal_colour colourless
_exptl_crystal_density_diffrn 1.583
_exptl_crystal_density_method 'not measured'
_exptl_crystal_description Block
_exptl_crystal_F_000 2088
_exptl_crystal_size_max 0.41
_exptl_crystal_size_mid 0.34
_exptl_crystal_size_min 0.19
_refine_diff_density_max 0.304
_refine_diff_density_min -0.308
_refine_diff_density_rms 0.051
_refine_ls_extinction_method none
_refine_ls_goodness_of_fit_ref 1.040
_refine_ls_hydrogen_treatment constr
_refine_ls_matrix_type full
_refine_ls_number_parameters 293
_refine_ls_number_reflns 4003
_refine_ls_number_restraints 0
_refine_ls_restrained_S_all 1.040
_refine_ls_R_factor_all 0.0342
_refine_ls_R_factor_gt 0.0261
_refine_ls_shift/su_max 0.001
_refine_ls_shift/su_mean 0.000
_refine_ls_structure_factor_coef Fsqd
_refine_ls_weighting_details 'calc w=1/[\s^2^(Fo^2^)+(0.0322P)^2^+2.3340P] where P=(Fo^2^+2Fc^2^)/3'
_refine_ls_weighting_scheme calc
_refine_ls_wR_factor_gt 0.0622
_refine_ls_wR_factor_ref 0.0648
_reflns_number_gt 3362
_reflns_number_total 4003
_reflns_threshold_expression >2sigma(I)
_cod_data_source_file c3cc49106d.txt
_cod_data_source_block b
_cod_depositor_comments
;
The following automatic conversions were performed:

'_symmetry_cell_setting' value 'Monoclinic' changed to 'monoclinic'
according to the built-in table from CIF Core dictionary named
'cif_core.dic' version 2.4.1 from 2010-06-29.

Automatic conversion script
Id: cif_fix_values 2281 2013-09-26 08:29:07Z andrius 
;
_cod_original_cell_volume 4325.2(13)
_cod_original_sg_symbol_H-M C2/c
_cod_original_formula_sum 'C20 H15 N3 O7.50 Zn1.50'
_cod_database_code 7111965

loop_
_symmetry_equiv_pos_as_xyz
'x, y, z'
'-x, y, -z+1/2'
'x+1/2, y+1/2, z'
'-x+1/2, y+1/2, -z+1/2'
'-x, -y, -z'
'x, -y, z-1/2'
'-x+1/2, -y+1/2, -z'
'x+1/2, -y+1/2, z-1/2'

loop_
_atom_site_label
_atom_site_type_symbol
_atom_site_fract_x
_atom_site_fract_y
_atom_site_fract_z
_atom_site_U_iso_or_equiv
_atom_site_adp_type
_atom_site_occupancy
_atom_site_symmetry_multiplicity
_atom_site_calc_flag
_atom_site_refinement_flags
Zn1 Zn 0.5000 0.0000 0.0000 0.02371(10) Uani 1 2 d S
Zn2 Zn 0.31094(2) 0.051222(9) -0.27296(2) 0.02700(9) Uani 1 1 d .
O1 O 0.75537(13) 0.06243(6) -0.05309(13) 0.0379(4) Uani 1 1 d .
O2 O 0.62493(14) 0.11734(7) -0.09870(14) 0.0457(4) Uani 1 1 d .
O3 O 0.66079(12) 0.02727(6) 0.08024(13) 0.0334(4) Uani 1 1 d .
O4 O 0.76966(13) 0.01055(6) 0.27641(13) 0.0416(4) Uani 1 1 d .
O5 O 0.9903(2) 0.15326(11) 0.53417(18) 0.0989(10) Uani 1 1 d .
O6 O 1.0094(2) 0.22356(9) 0.4622(2) 0.0892(8) Uani 1 1 d .
O7 O 0.45448(12) 0.03665(6) -0.15696(12) 0.0296(3) Uani 1 1 d .
H7D H 0.4932 0.0597 -0.1573 0.062(10) Uiso 1 1 d R
O8 O 0.5000 0.19971(10) 0.7500 0.0645(8) Uani 1 2 d S
H1W H 0.4636 0.1796 0.6895 0.135(18) Uiso 1 1 d R
N1 N 0.97320(18) 0.18006(10) 0.4506(2) 0.0513(6) Uani 1 1 d .
N2 N 0.46009(14) 0.06977(7) 0.05965(15) 0.0282(4) Uani 1 1 d .
N3 N 0.24952(15) 0.38558(7) 0.23377(16) 0.0306(4) Uani 1 1 d .
C1 C 0.77680(17) 0.11712(8) 0.10077(18) 0.0278(5) Uani 1 1 d .
C2 C 0.79492(17) 0.08842(8) 0.19968(18) 0.0267(5) Uani 1 1 d .
C3 C 0.86172(17) 0.10883(9) 0.31466(19) 0.0321(5) Uani 1 1 d .
H3 H 0.8772 0.0894 0.3813 0.038 Uiso 1 1 calc R
C4 C 0.90475(18) 0.15821(9) 0.3285(2) 0.0350(5) Uani 1 1 d .
C5 C 0.88582(19) 0.18810(9) 0.2329(2) 0.0383(6) Uani 1 1 d .
H5 H 0.9152 0.2215 0.2447 0.046 Uiso 1 1 calc R
C6 C 0.82173(19) 0.16703(9) 0.1187(2) 0.0368(6) Uani 1 1 d .
H6 H 0.8084 0.1865 0.0529 0.044 Uiso 1 1 calc R
C7 C 0.71101(19) 0.09692(9) -0.02728(19) 0.0307(5) Uani 1 1 d .
C8 C 0.73692(18) 0.03775(8) 0.18270(19) 0.0277(5) Uani 1 1 d .
C9 C 0.48275(18) 0.11869(8) 0.04417(18) 0.0300(5) Uani 1 1 d .
H9A H 0.5230 0.1229 0.0126 0.036 Uiso 1 1 calc R
C10 C 0.44966(18) 0.16332(8) 0.07253(19) 0.0317(5) Uani 1 1 d .
H10 H 0.4683 0.1965 0.0610 0.038 Uiso 1 1 calc R
C11 C 0.38791(18) 0.15821(9) 0.11870(18) 0.0304(5) Uani 1 1 d .
C12 C 0.36413(19) 0.10714(9) 0.1338(2) 0.0343(5) Uani 1 1 d .
H12 H 0.3231 0.1017 0.1640 0.041 Uiso 1 1 calc R
C13 C 0.40126(18) 0.06466(8) 0.10420(19) 0.0320(5) Uani 1 1 d .
H13 H 0.3847 0.0309 0.1157 0.038 Uiso 1 1 calc R
C14 C 0.34870(19) 0.20319(9) 0.1518(2) 0.0358(5) Uani 1 1 d .
H14 H 0.3063 0.1955 0.1793 0.043 Uiso 1 1 calc R
C15 C 0.36796(18) 0.25370(9) 0.14608(19) 0.0338(5) Uani 1 1 d .
H15 H 0.4107 0.2615 0.1190 0.041 Uiso 1 1 calc R
C16 C 0.30983(19) 0.39138(9) 0.1920(2) 0.0370(6) Uani 1 1 d .
H16 H 0.3262 0.4254 0.1816 0.044 Uiso 1 1 calc R
C17 C 0.34935(19) 0.34953(9) 0.1634(2) 0.0366(6) Uani 1 1 d .
H17 H 0.3906 0.3557 0.1338 0.044 Uiso 1 1 calc R
C18 C 0.32776(18) 0.29836(9) 0.17872(18) 0.0306(5) Uani 1 1 d .
C19 C 0.2665(2) 0.29253(9) 0.2246(2) 0.0411(6) Uani 1 1 d .
H19 H 0.2509 0.2590 0.2384 0.049 Uiso 1 1 calc R
C20 C 0.2291(2) 0.33596(9) 0.2496(2) 0.0393(6) Uani 1 1 d .
H20 H 0.1873 0.3309 0.2790 0.047 Uiso 1 1 calc R

loop_
_atom_site_aniso_label
_atom_site_aniso_U_11
_atom_site_aniso_U_22
_atom_site_aniso_U_33
_atom_site_aniso_U_23
_atom_site_aniso_U_13
_atom_site_aniso_U_12
Zn1 0.0322(2) 0.01932(17) 0.02107(17) -0.00020(13) 0.01576(16) 0.00068(14)
Zn2 0.03692(17) 0.02252(14) 0.02381(13) 0.00247(10) 0.01837(12) 0.00453(11)
O1 0.0484(11) 0.0421(9) 0.0263(8) -0.0080(7) 0.0229(8) -0.0047(8)
O2 0.0483(11) 0.0439(10) 0.0310(9) 0.0057(8) 0.0135(9) 0.0018(8)
O3 0.0377(10) 0.0365(9) 0.0262(8) -0.0043(7) 0.0179(7) -0.0133(7)
O4 0.0483(11) 0.0374(9) 0.0297(8) 0.0073(7) 0.0161(8) -0.0092(8)
O5 0.121(2) 0.131(2) 0.0356(11) -0.0293(13) 0.0378(13) -0.0706(18)
O6 0.111(2) 0.0604(15) 0.0642(14) -0.0370(12) 0.0294(14) -0.0371(14)
O7 0.0344(9) 0.0288(8) 0.0269(8) 0.0052(6) 0.0181(7) 0.0017(7)
O8 0.0643(19) 0.0320(14) 0.080(2) 0.000 0.0300(17) 0.000
N1 0.0505(15) 0.0622(16) 0.0423(13) -0.0252(12) 0.0266(12) -0.0190(12)
N2 0.0372(11) 0.0233(9) 0.0265(9) -0.0007(7) 0.0193(9) 0.0024(8)
N3 0.0370(11) 0.0265(10) 0.0313(10) 0.0002(8) 0.0210(9) 0.0044(8)
C1 0.0343(13) 0.0253(11) 0.0278(11) -0.0038(9) 0.0199(10) -0.0035(9)
C2 0.0304(12) 0.0269(11) 0.0258(11) -0.0033(9) 0.0174(10) -0.0020(9)
C3 0.0358(14) 0.0382(13) 0.0251(11) -0.0029(10) 0.0188(10) -0.0042(10)
C4 0.0349(14) 0.0402(14) 0.0320(12) -0.0159(10) 0.0199(11) -0.0091(11)
C5 0.0436(15) 0.0283(12) 0.0482(14) -0.0128(11) 0.0289(13) -0.0120(11)
C6 0.0479(15) 0.0292(12) 0.0360(12) -0.0019(10) 0.0253(12) -0.0076(11)
C7 0.0418(15) 0.0278(12) 0.0258(11) -0.0021(9) 0.0209(11) -0.0119(10)
C8 0.0344(13) 0.0246(11) 0.0294(11) -0.0004(9) 0.0212(11) 0.0001(9)
C9 0.0398(14) 0.0268(11) 0.0289(11) 0.0008(9) 0.0225(11) 0.0005(10)
C10 0.0454(14) 0.0208(11) 0.0327(12) -0.0009(9) 0.0242(11) -0.0013(10)
C11 0.0339(13) 0.0287(12) 0.0265(11) -0.0041(9) 0.0156(10) 0.0034(10)
C12 0.0424(15) 0.0320(12) 0.0382(12) -0.0013(10) 0.0286(12) 0.0019(11)
C13 0.0438(15) 0.0243(11) 0.0350(12) -0.0003(9) 0.0263(12) -0.0019(10)
C14 0.0406(15) 0.0347(13) 0.0374(13) -0.0028(10) 0.0250(12) 0.0064(11)
C15 0.0394(14) 0.0320(13) 0.0339(12) -0.0011(10) 0.0229(11) 0.0072(11)
C16 0.0496(16) 0.0257(12) 0.0433(13) 0.0001(10) 0.0305(13) 0.0023(11)
C17 0.0448(15) 0.0328(13) 0.0432(13) -0.0003(10) 0.0313(12) 0.0032(11)
C18 0.0347(14) 0.0296(12) 0.0265(11) -0.0016(9) 0.0165(10) 0.0048(10)
C19 0.0571(17) 0.0235(12) 0.0557(15) -0.0017(11) 0.0396(14) 0.0012(11)
C20 0.0505(16) 0.0311(13) 0.0507(14) 0.0001(11) 0.0371(13) 0.0029(11)

loop_
_atom_type_symbol
_atom_type_description
_atom_type_scat_dispersion_real
_atom_type_scat_dispersion_imag
_atom_type_scat_source
C C 0.0033 0.0016 'International Tables Vol C Tables 4.2.6.8 and 6.1.1.4'
H H 0.0000 0.0000 'International Tables Vol C Tables 4.2.6.8 and 6.1.1.4'
N N 0.0061 0.0033 'International Tables Vol C Tables 4.2.6.8 and 6.1.1.4'
O O 0.0106 0.0060 'International Tables Vol C Tables 4.2.6.8 and 6.1.1.4'
Zn Zn 0.2839 1.4301 'International Tables Vol C Tables 4.2.6.8 and 6.1.1.4'

loop_
_geom_angle_atom_site_label_1
_geom_angle_atom_site_label_2
_geom_angle_atom_site_label_3
_geom_angle
_geom_angle_site_symmetry_1
_geom_angle_site_symmetry_3
O7 Zn1 O7 180.00(11) . 5_655
O7 Zn1 N2 90.38(6) . .
O7 Zn1 N2 89.62(6) 5_655 .
O7 Zn1 N2 89.62(6) . 5_655
O7 Zn1 N2 90.38(6) 5_655 5_655
N2 Zn1 N2 180.00(10) . 5_655
O7 Zn1 O3 90.27(6) . .
O7 Zn1 O3 89.73(6) 5_655 .
N2 Zn1 O3 91.82(6) . .
N2 Zn1 O3 88.18(6) 5_655 .
O7 Zn1 O3 89.73(6) . 5_655
O7 Zn1 O3 90.27(6) 5_655 5_655
N2 Zn1 O3 88.18(6) . 5_655
N2 Zn1 O3 91.82(6) 5_655 5_655
O3 Zn1 O3 180.00(9) . 5_655
O7 Zn2 O4 106.66(7) . 5_655
O7 Zn2 O1 126.45(7) . 2_654
O4 Zn2 O1 100.67(6) 5_655 2_654
O7 Zn2 N3 115.01(7) . 7
O4 Zn2 N3 104.98(8) 5_655 7
O1 Zn2 N3 100.57(7) 2_654 7
C7 O1 Zn2 115.00(14) . 2_654
C8 O3 Zn1 136.09(14) . .
C8 O4 Zn2 120.86(14) . 5_655
Zn2 O7 Zn1 120.67(8) . .
Zn2 O7 H7D 111.2 . .
Zn1 O7 H7D 119.5 . .
O6 N1 O5 123.3(2) . .
O6 N1 C4 118.5(2) . .
O5 N1 C4 118.2(2) . .
C9 N2 C13 117.27(19) . .
C9 N2 Zn1 123.33(14) . .
C13 N2 Zn1 119.09(14) . .
C16 N3 C20 116.67(19) . .
C16 N3 Zn2 122.60(15) . 7
C20 N3 Zn2 120.72(15) . 7
C6 C1 C2 119.38(19) . .
C6 C1 C7 116.92(19) . .
C2 C1 C7 123.70(18) . .
C3 C2 C1 119.6(2) . .
C3 C2 C8 119.40(19) . .
C1 C2 C8 120.88(18) . .
C4 C3 C2 119.2(2) . .
C4 C3 H3 120.4 . .
C2 C3 H3 120.4 . .
C5 C4 C3 122.6(2) . .
C5 C4 N1 118.6(2) . .
C3 C4 N1 118.7(2) . .
C4 C5 C6 118.1(2) . .
C4 C5 H5 121.0 . .
C6 C5 H5 121.0 . .
C5 C6 C1 121.1(2) . .
C5 C6 H6 119.5 . .
C1 C6 H6 119.5 . .
O2 C7 O1 125.5(2) . .
O2 C7 C1 119.0(2) . .
O1 C7 C1 115.2(2) . .
O3 C8 O4 126.3(2) . .
O3 C8 C2 117.43(18) . .
O4 C8 C2 116.25(19) . .
N2 C9 C10 123.5(2) . .
N2 C9 H9A 118.2 . .
C10 C9 H9A 118.2 . .
C9 C10 C11 119.4(2) . .
C9 C10 H10 120.3 . .
C11 C10 H10 120.3 . .
C12 C11 C10 116.66(19) . .
C12 C11 C14 119.6(2) . .
C10 C11 C14 123.7(2) . .
C13 C12 C11 120.1(2) . .
C13 C12 H12 119.9 . .
C11 C12 H12 119.9 . .
N2 C13 C12 123.0(2) . .
N2 C13 H13 118.5 . .
C12 C13 H13 118.5 . .
C15 C14 C11 126.2(2) . .
C15 C14 H14 116.9 . .
C11 C14 H14 116.9 . .
C14 C15 C18 125.7(2) . .
C14 C15 H15 117.1 . .
C18 C15 H15 117.1 . .
N3 C16 C17 123.3(2) . .
N3 C16 H16 118.4 . .
C17 C16 H16 118.4 . .
C16 C17 C18 120.2(2) . .
C16 C17 H17 119.9 . .
C18 C17 H17 119.9 . .
C17 C18 C19 116.3(2) . .
C17 C18 C15 120.3(2) . .
C19 C18 C15 123.4(2) . .
C20 C19 C18 120.2(2) . .
C20 C19 H19 119.9 . .
C18 C19 H19 119.9 . .
N3 C20 C19 123.3(2) . .
N3 C20 H20 118.3 . .
C19 C20 H20 118.3 . .

loop_
_geom_bond_atom_site_label_1
_geom_bond_atom_site_label_2
_geom_bond_distance
_geom_bond_site_symmetry_2
Zn1 O7 2.0386(14) .
Zn1 O7 2.0386(14) 5_655
Zn1 N2 2.1671(17) .
Zn1 N2 2.1671(17) 5_655
Zn1 O3 2.1745(15) .
Zn1 O3 2.1745(15) 5_655
Zn2 O7 1.8871(15) .
Zn2 O4 1.9786(16) 5_655
Zn2 O1 1.9804(15) 2_654
Zn2 N3 2.0613(18) 7
O1 C7 1.269(3) .
O1 Zn2 1.9804(15) 2_654
O2 C7 1.229(3) .
O3 C8 1.237(2) .
O4 C8 1.268(2) .
O4 Zn2 1.9786(16) 5_655
O5 N1 1.210(3) .
O6 N1 1.205(3) .
O7 H7D 0.8330 .
O8 H1W 0.8510 .
N1 C4 1.474(3) .
N2 C9 1.336(3) .
N2 C13 1.338(3) .
N3 C16 1.330(3) .
N3 C20 1.342(3) .
N3 Zn2 2.0613(18) 7
C1 C6 1.396(3) .
C1 C2 1.401(3) .
C1 C7 1.516(3) .
C2 C3 1.391(3) .
C2 C8 1.505(3) .
C3 C4 1.378(3) .
C3 H3 0.9300 .
C4 C5 1.376(3) .
C5 C6 1.385(3) .
C5 H5 0.9300 .
C6 H6 0.9300 .
C9 C10 1.378(3) .
C9 H9A 0.9300 .
C10 C11 1.397(3) .
C10 H10 0.9300 .
C11 C12 1.391(3) .
C11 C14 1.469(3) .
C12 C13 1.377(3) .
C12 H12 0.9300 .
C13 H13 0.9300 .
C14 C15 1.326(3) .
C14 H14 0.9300 .
C15 C18 1.469(3) .
C15 H15 0.9300 .
C16 C17 1.379(3) .
C16 H16 0.9300 .
C17 C18 1.383(3) .
C17 H17 0.9300 .
C18 C19 1.388(3) .
C19 C20 1.368(3) .
C19 H19 0.9300 .
C20 H20 0.9300 .

loop_
_geom_hbond_atom_site_label_D
_geom_hbond_atom_site_label_H
_geom_hbond_atom_site_label_A
_geom_hbond_distance_DH
_geom_hbond_distance_HA
_geom_hbond_distance_DA
_geom_hbond_angle_DHA
_geom_hbond_site_symmetry_A
O8 H1W O2 0.85 1.99 2.794(3) 156.5 2_655
O7 H7D O2 0.83 2.25 3.053(2) 162.8 .

loop_
_geom_torsion_atom_site_label_1
_geom_torsion_atom_site_label_2
_geom_torsion_atom_site_label_3
_geom_torsion_atom_site_label_4
_geom_torsion
_geom_torsion_site_symmetry_1
O7 Zn1 O3 C8 152.4(2) .
O7 Zn1 O3 C8 -27.6(2) 5_655
N2 Zn1 O3 C8 62.0(2) .
N2 Zn1 O3 C8 -118.0(2) 5_655
O3 Zn1 O3 C8 4(100) 5_655
O4 Zn2 O7 Zn1 -39.53(10) 5_655
O1 Zn2 O7 Zn1 -157.00(7) 2_654
N3 Zn2 O7 Zn1 76.41(10) 7
O7 Zn1 O7 Zn2 180(57) 5_655
N2 Zn1 O7 Zn2 -69.83(9) .
N2 Zn1 O7 Zn2 110.17(9) 5_655
O3 Zn1 O7 Zn2 -161.66(9) .
O3 Zn1 O7 Zn2 18.34(9) 5_655
O7 Zn1 N2 C9 -42.05(17) .
O7 Zn1 N2 C9 137.95(17) 5_655
N2 Zn1 N2 C9 67(100) 5_655
O3 Zn1 N2 C9 48.23(17) .
O3 Zn1 N2 C9 -131.77(17) 5_655
O7 Zn1 N2 C13 131.44(16) .
O7 Zn1 N2 C13 -48.56(16) 5_655
N2 Zn1 N2 C13 -119(100) 5_655
O3 Zn1 N2 C13 -138.28(16) .
O3 Zn1 N2 C13 41.72(16) 5_655
C6 C1 C2 C3 -3.4(3) .
C7 C1 C2 C3 176.0(2) .
C6 C1 C2 C8 172.1(2) .
C7 C1 C2 C8 -8.6(3) .
C1 C2 C3 C4 3.2(3) .
C8 C2 C3 C4 -172.3(2) .
C2 C3 C4 C5 -1.2(4) .
C2 C3 C4 N1 178.4(2) .
O6 N1 C4 C5 0.7(4) .
O5 N1 C4 C5 -179.2(3) .
O6 N1 C4 C3 -178.9(3) .
O5 N1 C4 C3 1.2(4) .
C3 C4 C5 C6 -0.7(4) .
N1 C4 C5 C6 179.7(2) .
C4 C5 C6 C1 0.5(4) .
C2 C1 C6 C5 1.5(4) .
C7 C1 C6 C5 -177.9(2) .
Zn2 O1 C7 O2 11.0(3) 2_654
Zn2 O1 C7 C1 -163.13(13) 2_654
C6 C1 C7 O2 -70.7(3) .
C2 C1 C7 O2 109.9(3) .
C6 C1 C7 O1 103.8(2) .
C2 C1 C7 O1 -75.6(3) .
Zn1 O3 C8 O4 44.6(3) .
Zn1 O3 C8 C2 -133.40(17) .
Zn2 O4 C8 O3 -7.2(3) 5_655
Zn2 O4 C8 C2 170.81(14) 5_655
C3 C2 C8 O3 163.2(2) .
C1 C2 C8 O3 -12.2(3) .
C3 C2 C8 O4 -15.0(3) .
C1 C2 C8 O4 169.6(2) .
C13 N2 C9 C10 0.6(3) .
Zn1 N2 C9 C10 174.20(16) .
N2 C9 C10 C11 -0.8(3) .
C9 C10 C11 C12 0.4(3) .
C9 C10 C11 C14 180.0(2) .
C10 C11 C12 C13 0.2(3) .
C14 C11 C12 C13 -179.4(2) .
C9 N2 C13 C12 0.0(3) .
Zn1 N2 C13 C12 -173.84(17) .
C11 C12 C13 N2 -0.4(4) .
C12 C11 C14 C15 177.6(2) .
C10 C11 C14 C15 -2.0(4) .
C11 C14 C15 C18 179.6(2) .
C20 N3 C16 C17 1.1(3) .
Zn2 N3 C16 C17 -178.84(18) 7
N3 C16 C17 C18 -0.6(4) .
C16 C17 C18 C19 -0.7(3) .
C16 C17 C18 C15 178.8(2) .
C14 C15 C18 C17 -176.9(2) .
C14 C15 C18 C19 2.5(4) .
C17 C18 C19 C20 1.4(4) .
C15 C18 C19 C20 -178.0(2) .
C16 N3 C20 C19 -0.3(4) .
Zn2 N3 C20 C19 179.66(19) 7
C18 C19 C20 N3 -1.0(4) .
